data_7237649
loop_
_publ_author_name
'Jung, Mi-Hee'

_publ_section_title
;
 Hydrophobic perovskites based on an alkylamine compound for high
 efficiency solar cells with improved environmental stability
;
_journal_issue 24
_journal_name_full 'Journal of Materials Chemistry A'
_journal_page_first 14689
_journal_paper_doi 10.1039/C9TA01569H
_journal_volume 7
_journal_year 2019
_chemical_formula_sum 'C13 H0 I7 N3 Pb2'
_chemical_formula_weight 1500.84
_space_group_crystal_system monoclinic
_space_group_IT_number 15
_space_group_name_Hall '-C 2yc'
_space_group_name_H-M_alt 'C 1 2/c 1'
_audit_creation_method SHELXL-2017/1
_audit_update_record
;
2019-01-29 deposited with the CCDC.	2019-05-21 downloaded from the CCDC.
;
_cell_angle_alpha 90
_cell_angle_beta 98.251(6)
_cell_angle_gamma 90
_cell_formula_units_Z 4
_cell_length_a 45.458(4)
_cell_length_b 8.9432(8)
_cell_length_c 8.8219(7)
_cell_measurement_reflns_used 15300
_cell_measurement_temperature 296(2)
_cell_measurement_theta_max 21.261
_cell_measurement_theta_min 2.7165
_cell_volume 3549.3(5)
_computing_cell_refinement 'Bruker SMART APEXll'
_computing_data_collection 'Bruker SMART APEXll'
_computing_data_reduction 'Bruker SAINT'
_computing_structure_refinement 'SHELXL-2017/1 (Sheldrick, 2017)'
_computing_structure_solution 'SHELXT 2014/5 (Sheldrick, 2014)'
_diffrn_ambient_temperature 296(2)
_diffrn_measured_fraction_theta_full 0.998
_diffrn_measured_fraction_theta_max 0.995
_diffrn_measurement_device_type 'CCD area detector'
_diffrn_measurement_method 'omega scan'
_diffrn_radiation_type MoK\a
_diffrn_radiation_wavelength 0.700
_diffrn_reflns_av_R_equivalents 0.0719
_diffrn_reflns_av_unetI/netI 0.0978
_diffrn_reflns_Laue_measured_fraction_full 0.998
_diffrn_reflns_Laue_measured_fraction_max 0.995
_diffrn_reflns_limit_h_max 54
_diffrn_reflns_limit_h_min -60
_diffrn_reflns_limit_k_max 11
_diffrn_reflns_limit_k_min -9
_diffrn_reflns_limit_l_max 11
_diffrn_reflns_limit_l_min -11
_diffrn_reflns_number 14499
_diffrn_reflns_point_group_measured_fraction_full 0.998
_diffrn_reflns_point_group_measured_fraction_max 0.995
_diffrn_reflns_theta_full 24.835
_diffrn_reflns_theta_max 27.839
_diffrn_reflns_theta_min 0.892
_diffrn_source 'fine-focus sealed tube'
_exptl_absorpt_coefficient_mu 14.824
_exptl_absorpt_correction_T_max 0.7457
_exptl_absorpt_correction_T_min 0.4670
_exptl_absorpt_correction_type multi-scan
_exptl_crystal_colour cherry
_exptl_crystal_density_diffrn 2.809
_exptl_crystal_description plate
_exptl_crystal_F_000 2536
_refine_diff_density_max 5.496
_refine_diff_density_min -2.495
_refine_diff_density_rms 0.958
_refine_ls_extinction_coef 0.00074(8)
_refine_ls_extinction_expression Fc^*^=kFc[1+0.001xFc^2^\l^3^/sin(2\q)]^-1/4^
_refine_ls_extinction_method 'SHELXL-2017/1 (Sheldrick 2017)'
_refine_ls_goodness_of_fit_ref 1.052
_refine_ls_hydrogen_treatment undef
_refine_ls_matrix_type full
_refine_ls_number_parameters 113
_refine_ls_number_reflns 4395
_refine_ls_number_restraints 54
_refine_ls_restrained_S_all 1.047
_refine_ls_R_factor_all 0.1450
_refine_ls_R_factor_gt 0.0862
_refine_ls_shift/su_max 0.001
_refine_ls_shift/su_mean 0.000
_refine_ls_structure_factor_coef Fsqd
_refine_ls_weighting_details 'w=1/[\s^2^(Fo^2^)+(0.1245P)^2^+35.2096P] where P=(Fo^2^+2Fc^2^)/3'
_refine_ls_weighting_scheme calc
_refine_ls_wR_factor_gt 0.2221
_refine_ls_wR_factor_ref 0.2598
_reflns_Friedel_coverage 0.000
_reflns_number_gt 2431
_reflns_number_total 4395
_reflns_threshold_expression 'I > 2\s(I)'
_cod_data_source_file c9ta01569h2.cif
_cod_data_source_block H2A_a
_cod_depositor_comments
;
The following automatic conversions were performed:

data item '_exptl_absorpt_correction_type' value 'MULTI-SCAN' was
changed to 'multi-scan' in accordance with the
/home/saulius/struct/COD-crude-data/automatic-downloads/DataCite-retrospective/RSC/depositions/lib/dictionaries/cif_core.dic
dictionary named 'cif_core.dic' version 2.4.2 last updated on
2011-04-26.

Automatic conversion script
Id: cif_fix_values 6909 2019-04-08 15:41:33Z antanas 
;
_cod_original_sg_symbol_H-M 'C 2/c'
_cod_database_code 7237649
_shelx_shelxl_version_number 2017/1
_shelx_space_group_comment
;
The symmetry employed for this shelxl refinement is uniquely defined
by the following loop, which should always be used as a source of
symmetry information in preference to the above space-group names.
They are only intended as comments.
;

loop_
_space_group_symop_operation_xyz
'x, y, z'
'-x, y, -z+1/2'
'x+1/2, y+1/2, z'
'-x+1/2, y+1/2, -z+1/2'
'-x, -y, -z'
'x, -y, z-1/2'
'-x+1/2, -y+1/2, -z'
'x+1/2, -y+1/2, z-1/2'

loop_
_atom_site_label
_atom_site_type_symbol
_atom_site_fract_x
_atom_site_fract_y
_atom_site_fract_z
_atom_site_U_iso_or_equiv
_atom_site_adp_type
_atom_site_occupancy
_atom_site_site_symmetry_order
_atom_site_calc_flag
_atom_site_refinement_flags_posn
_atom_site_refinement_flags_adp
_atom_site_refinement_flags_occupancy
Pb1 Pb 0.42747(2) 0.25117(7) 0.69839(7) 0.0416(3) Uani 1 1 d . . .
C1 C 0.3596(7) 0.701(4) 0.671(5) 0.172(18) Uani 1 1 d D U .
N1 N 0.3759(5) 0.817(2) 0.599(3) 0.098(8) Uani 1 1 d D . .
I1 I 0.35830(4) 0.2110(2) 0.6656(2) 0.0771(6) Uani 1 1 d . . .
I2 I 0.43240(4) -0.04150(17) 0.90930(16) 0.0672(5) Uani 1 1 d . . .
N2 N 0.500000 -0.167(7) 0.750000 0.30(4) Uani 1 2 d DS TU P
C2 C 0.3277(6) 0.732(4) 0.662(6) 0.151(16) Uani 1 1 d D U .
I3 I 0.500000 0.2613(3) 0.750000 0.0677(7) Uani 1 2 d S T P
C3 C 0.3107(6) 0.620(4) 0.737(4) 0.156(16) Uani 1 1 d D . .
I4 I 0.42731(4) 0.54164(19) 0.48996(19) 0.0823(6) Uani 1 1 d . . .
C5 C 0.2598(7) 0.568(6) 0.802(5) 0.20(2) Uani 1 1 d D U .
C6 C 0.2286(7) 0.614(5) 0.759(5) 0.171(17) Uani 1 1 d D U .
C7 C 0.500000 -0.331(7) 0.750000 0.30(4) Uani 1 2 d DS TU P
C4 C 0.2786(6) 0.649(5) 0.707(4) 0.165(16) Uani 1 1 d D U .

loop_
_atom_site_aniso_label
_atom_site_aniso_U_11
_atom_site_aniso_U_22
_atom_site_aniso_U_33
_atom_site_aniso_U_23
_atom_site_aniso_U_13
_atom_site_aniso_U_12
Pb1 0.0591(6) 0.0316(5) 0.0353(4) 0.0003(3) 0.0113(3) 0.0005(3)
C1 0.18(2) 0.18(2) 0.17(2) 0.008(18) 0.052(18) 0.007(18)
N1 0.115(19) 0.064(15) 0.130(19) -0.028(14) 0.071(16) 0.002(13)
I1 0.0542(10) 0.0828(13) 0.0943(12) -0.0008(10) 0.0108(9) 0.0043(9)
I2 0.0935(13) 0.0545(10) 0.0563(8) 0.0285(7) 0.0200(8) 0.0085(8)
N2 0.29(4) 0.30(5) 0.30(4) 0.000 0.03(3) 0.000
C2 0.14(2) 0.14(2) 0.17(2) 0.020(16) 0.017(17) 0.009(16)
I3 0.0486(13) 0.0779(17) 0.0761(15) 0.000 0.0074(11) 0.000
C3 0.10(3) 0.17(4) 0.21(4) -0.03(3) 0.07(3) -0.02(3)
I4 0.1213(16) 0.0619(11) 0.0702(10) 0.0402(8) 0.0357(10) 0.0200(10)
C5 0.20(3) 0.20(3) 0.22(3) 0.012(18) 0.040(18) -0.011(18)
C6 0.15(3) 0.13(3) 0.23(3) 0.01(3) 0.02(3) 0.03(2)
C7 0.29(4) 0.30(5) 0.30(4) 0.000 0.03(3) 0.000
C4 0.17(2) 0.17(2) 0.16(2) 0.001(17) 0.058(18) -0.010(18)

loop_
_atom_type_symbol
_atom_type_description
_atom_type_scat_dispersion_real
_atom_type_scat_dispersion_imag
_atom_type_scat_source
C C 0.0033 0.0016 'International Tables Vol C Tables 4.2.6.8 and 6.1.1.4'
H H 0.0000 0.0000 'International Tables Vol C Tables 4.2.6.8 and 6.1.1.4'
N N 0.0064 0.0033 'International Tables Vol C Tables 4.2.6.8 and 6.1.1.4'
I I -0.4611 1.7922 'International Tables Vol C Tables 4.2.6.8 and 6.1.1.4'
Pb Pb -3.1439 9.9644 'International Tables Vol C Tables 4.2.6.8 and 6.1.1.4'

loop_
_geom_angle_atom_site_label_1
_geom_angle_atom_site_label_2
_geom_angle_atom_site_label_3
_geom_angle
_geom_angle_site_symmetry_1
_geom_angle_site_symmetry_3
I1 Pb1 I4 91.30(5) . 6_566
I1 Pb1 I4 96.95(5) . .
I4 Pb1 I4 89.521(19) 6_566 .
I1 Pb1 I2 92.48(5) . 6
I4 Pb1 I2 176.15(5) 6_566 6
I4 Pb1 I2 90.71(4) . 6
I1 Pb1 I2 86.89(5) . .
I4 Pb1 I2 90.83(4) 6_566 .
I4 Pb1 I2 176.14(5) . .
I2 Pb1 I2 88.684(19) 6 .
I1 Pb1 I3 174.36(5) . .
I4 Pb1 I3 89.45(5) 6_566 .
I4 Pb1 I3 88.65(5) . .
I2 Pb1 I3 86.71(4) 6 .
I2 Pb1 I3 87.51(5) . .
C2 C1 N1 113(2) . .
Pb1 I2 Pb1 159.35(6) 6_556 .
C1 C2 C3 115(2) . .
Pb1 I3 Pb1 176.82(8) 2_656 .
C4 C3 C2 112(2) . .
Pb1 I4 Pb1 161.03(7) 6_565 .
C4 C5 C6 110(2) . .
C3 C4 C5 117(2) . .

loop_
_geom_bond_atom_site_label_1
_geom_bond_atom_site_label_2
_geom_bond_distance
_geom_bond_site_symmetry_2
Pb1 I1 3.1363(19) .
Pb1 I4 3.1710(14) 6_566
Pb1 I4 3.1820(15) .
Pb1 I2 3.1991(14) 6
Pb1 I2 3.2006(14) .
Pb1 I3 3.2644(8) .
C1 C2 1.470(10) .
C1 N1 1.473(10) .
N2 C7 1.467(10) .
C2 C3 1.472(10) .
C3 C4 1.468(10) .
C5 C4 1.468(10) .
C5 C6 1.474(10) .
